data_7244264
loop_
_publ_author_name
'Sun, Zhen-Zhou'
'Zhu, Ning'
'Pan, Xun'
'Hu, Fu-Zhen'
'Wang, Guo'
'Yang, Yu-Ping'
'Qiu, Qi-Ming'
'Li, Zhong-Feng'
'Xin, Xiu-Lan'
'Liu, Jian-Ming'
'Li, Xiao-Qi'
'Jin, Qiong-Hua'
'Ren, Zhi-Gang'
'Zhou, Qing-Li'

_publ_section_title
;
 Designing luminescent diimine-Cu(i)--phosphine complexes by tuning
 N-ligand and counteranions: correlation of weak interactions,
 luminescence and THz absorption spectra
;
_journal_name_full CrystEngComm
_journal_paper_doi 10.1039/D1CE01574E
_journal_year 2022
_chemical_formula_moiety 'C45 H40 Cu N4 P2, B F4'
_chemical_formula_sum 'C45 H40 B Cu F4 N4 P2'
_chemical_formula_weight 849.10
_space_group_crystal_system monoclinic
_space_group_IT_number 15
_space_group_name_Hall '-I 2ya'
_space_group_name_H-M_alt 'I 1 2/a 1'
_atom_sites_solution_hydrogens geom
_atom_sites_solution_primary dual
_audit_creation_date 2021-11-23
_audit_creation_method
;
Olex2 1.3
(compiled 2020.11.12 svn.r5f609507 for OlexSys, GUI svn.r6226)
;
_audit_update_record
;
2021-11-23 deposited with the CCDC.	2022-01-04 downloaded from the CCDC.
;
_cell_angle_alpha 90
_cell_angle_beta 98.0520(9)
_cell_angle_gamma 90
_cell_formula_units_Z 8
_cell_length_a 24.6200(2)
_cell_length_b 10.20780(9)
_cell_length_c 31.7453(3)
_cell_measurement_reflns_used 33035
_cell_measurement_temperature 99.99(10)
_cell_measurement_theta_max 73.6030
_cell_measurement_theta_min 3.6480
_cell_volume 7899.45(12)
_computing_cell_refinement 'CrysAlisPro 1.171.39.33c (Rigaku OD, 2017)'
_computing_data_collection 'CrysAlisPro 1.171.39.33c (Rigaku OD, 2017)'
_computing_data_reduction 'CrysAlisPro 1.171.39.33c (Rigaku OD, 2017)'
_computing_molecular_graphics 'Olex2 1.3 (Dolomanov et al., 2009)'
_computing_publication_material 'Olex2 1.3 (Dolomanov et al., 2009)'
_computing_structure_refinement 'SHELXL 2018/3 (Sheldrick, 2015)'
_computing_structure_solution 'SHELXT  (Sheldrick, 2015)'
_diffrn_ambient_environment N~2~
_diffrn_ambient_temperature 99.99(10)
_diffrn_detector 'CCD plate'
_diffrn_measured_fraction_theta_full 0.997
_diffrn_measured_fraction_theta_max 0.997
_diffrn_measurement_details
;
List of Runs (angles in degrees, time in seconds):

  # Type    Start    End  Width  t~exp~   \w     \q     \k     \f   Frames
#--------------------------------------------------------------------------
  1  \w    -89.00  29.00   0.50    0.50    --    0.00 -77.00 -60.00  236
  2  \w    -89.00  17.00   0.50    0.50    --    0.00 -37.00 -60.00  212
  3  \w    -89.00  18.00   0.50    0.50    --    0.00 -19.00-180.00  214
  4  \w    -17.00  89.00   0.50    0.50    --    0.00  37.00-150.00  212
  5  \w    -12.00  87.00   0.50    0.50    --    0.00  37.00 150.00  198
  6  \w     25.00 101.00   0.50    1.00    --   94.60 -61.00   0.00  152
  7  \w     21.00 115.00   0.50    1.00    --   94.60 -61.00-150.00  188
  8  \w     22.00 125.00   0.50    1.00    --   94.60 -82.00   0.00  206
  9  \w    104.00 184.00   0.50    1.00    --   94.60  30.00   0.00  160
 10  \w    149.00 177.00   0.50    1.00    --   94.60  30.00-150.00   56
 11  \w     26.00 110.00   0.50    1.00    --   94.60 -61.00  90.00  168
 12  \w    113.00 184.00   0.50    1.00    --   94.60  15.00 -60.00  142
 13  \w      7.00  44.00   0.50    1.00    --   94.60 -82.00  90.00   74
 14  \w      9.00  39.00   0.50    1.00    --   94.60 -82.00 -90.00   60
 15  \w     78.00 104.00   0.50    1.00    --   94.60 -82.00 150.00   52
 16  \w     80.00 184.00   0.50    1.00    --   94.60  30.00 -30.00  208
 17  \w     90.00 119.00   0.50    1.00    --   94.60 -82.00 -90.00   58
 18  \w     62.00 124.00   0.50    1.00    --   94.60 -82.00  90.00  124
 19  \w     11.00  49.00   0.50    1.00    --   94.60 -45.00 -60.00   76
 20  \w     80.00 106.00   0.50    1.00    --   94.60 -45.00 -60.00   52
 21  \w     30.00  56.00   0.50    1.00    --   94.60 -82.00 150.00   52
 22  \w     74.00 100.00   0.50    1.00    --   94.60  15.00 -60.00   52
 23  \w     10.00  49.00   0.50    1.00    --   94.60 -30.00  60.00   78
 24  \w     12.00 124.00   0.50    1.00    --   94.60 -82.00-145.01  224
;
_diffrn_measurement_device 'four-circle diffractometer'
_diffrn_measurement_device_type 'XtaLAB AFC12 (RINC): Kappa dual home/near'
_diffrn_measurement_method '\w scans'
_diffrn_orient_matrix_type 'CrysAlisPro convention (1999,Acta A55,543-557)'
_diffrn_orient_matrix_UB_11 -0.0438669000
_diffrn_orient_matrix_UB_12 0.0162767000
_diffrn_orient_matrix_UB_13 0.0297537000
_diffrn_orient_matrix_UB_21 -0.0049385000
_diffrn_orient_matrix_UB_22 -0.1499788000
_diffrn_orient_matrix_UB_23 0.0030646000
_diffrn_orient_matrix_UB_31 0.0452689000
_diffrn_orient_matrix_UB_32 -0.0005645000
_diffrn_orient_matrix_UB_33 0.0388268000
_diffrn_radiation_monochromator mirror
_diffrn_radiation_probe x-ray
_diffrn_radiation_type 'Cu K\a'
_diffrn_radiation_wavelength 1.54184
_diffrn_reflns_av_R_equivalents 0.0547
_diffrn_reflns_av_unetI/netI 0.0248
_diffrn_reflns_Laue_measured_fraction_full 0.997
_diffrn_reflns_Laue_measured_fraction_max 0.997
_diffrn_reflns_limit_h_max 29
_diffrn_reflns_limit_h_min -23
_diffrn_reflns_limit_k_max 11
_diffrn_reflns_limit_k_min -12
_diffrn_reflns_limit_l_max 37
_diffrn_reflns_limit_l_min -35
_diffrn_reflns_number 41728
_diffrn_reflns_point_group_measured_fraction_full 0.997
_diffrn_reflns_point_group_measured_fraction_max 0.997
_diffrn_reflns_theta_full 66.598
_diffrn_reflns_theta_max 66.598
_diffrn_reflns_theta_min 3.626
_diffrn_source 'micro-focus sealed X-ray tube'
_diffrn_source_type 'Rigaku (Cu) X-ray Source'
_exptl_absorpt_coefficient_mu 2.028
_exptl_absorpt_correction_T_max 1.00000
_exptl_absorpt_correction_T_min 0.51565
_exptl_absorpt_correction_type multi-scan
_exptl_absorpt_process_details
;
CrysAlisPro 1.171.39.33c (Rigaku Oxford Diffraction, 2017)
Empirical absorption correction using spherical harmonics,
 implemented in SCALE3 ABSPACK scaling algorithm.
;
_exptl_crystal_colour 'clear yellowish yellow'
_exptl_crystal_colour_lustre clear
_exptl_crystal_colour_modifier yellowish
_exptl_crystal_colour_primary yellow
_exptl_crystal_density_diffrn 1.428
_exptl_crystal_description block
_exptl_crystal_F_000 3504
_exptl_crystal_size_max 0.28
_exptl_crystal_size_mid 0.2
_exptl_crystal_size_min 0.15
_refine_diff_density_max 0.709
_refine_diff_density_min -0.801
_refine_diff_density_rms 0.091
_refine_ls_extinction_method none
_refine_ls_goodness_of_fit_ref 1.058
_refine_ls_hydrogen_treatment constr
_refine_ls_matrix_type full
_refine_ls_number_parameters 516
_refine_ls_number_reflns 6957
_refine_ls_number_restraints 948
_refine_ls_restrained_S_all 1.069
_refine_ls_R_factor_all 0.0440
_refine_ls_R_factor_gt 0.0432
_refine_ls_shift/su_max 0.001
_refine_ls_shift/su_mean 0.000
_refine_ls_structure_factor_coef Fsqd
_refine_ls_weighting_details 'w=1/[\s^2^(Fo^2^)+(0.0499P)^2^+24.6325P] where P=(Fo^2^+2Fc^2^)/3'
_refine_ls_weighting_scheme calc
_refine_ls_wR_factor_gt 0.1082
_refine_ls_wR_factor_ref 0.1088
_reflns_Friedel_coverage 0.000
_reflns_number_gt 6773
_reflns_number_total 6957
_reflns_threshold_expression 'I > 2\s(I)'
_cod_data_source_file d1ce01574e2.cif
_cod_data_source_block zn-542
_cod_original_cell_volume 7899.46(13)
_cod_database_code 7244264
_shelx_shelxl_version_number 2018/3
_chemical_oxdiff_formula 'Cu1 C1 H1 N1 P1 B1 F1'
_shelx_space_group_comment
;
The symmetry employed for this shelxl refinement is uniquely defined
by the following loop, which should always be used as a source of
symmetry information in preference to the above space-group names.
They are only intended as comments.
;
_reflns_odcompleteness_completeness 99.51
_reflns_odcompleteness_iscentric 1
_reflns_odcompleteness_theta 66.97
_olex2_refinement_description
;
1. Fixed Uiso
 At 1.2 times of:
  All C(H) groups, All C(H,H) groups
 At 1.5 times of:
  All C(H,H,H) groups
2. Uiso/Uaniso restraints and constraints
C1 \\sim C2 \\sim C3 \\sim C4 \\sim C5 \\sim C6 \\sim C7 \\sim C8 \\sim C9
\\sim C10 \\sim C11 \\sim C12 \\sim C13 \\sim C14 \\sim C15 \\sim C16 \\sim C17
\\sim C18 \\sim C19 \\sim C20 \\sim C21 \\sim C22 \\sim C23 \\sim C24 \\sim C25
\\sim C26 \\sim C27 \\sim C28 \\sim C29 \\sim C30 \\sim C31 \\sim C32 \\sim C33
\\sim C34 \\sim C35 \\sim C36 \\sim C37 \\sim C38 \\sim C39 \\sim C40 \\sim C41
\\sim C42 \\sim C43 \\sim C44 \\sim C45: within 3.8A with sigma of 0.01 and
sigma for terminal atoms of 0.02 within 3.8A
3.a Secondary CH2 refined with riding coordinates:
 C20(H20A,H20B), C33(H33A,H33B)
3.b Aromatic/amide H refined with riding coordinates:
 C2(H2), C3(H3), C8(H8), C9(H9), C11(H11), C12(H12), C16(H16), C17(H17),
 C18(H18), C19(H19), C22(H22), C23(H23), C24(H24), C25(H25), C26(H26), C28(H28),
  C29(H29), C30(H30), C31(H31), C32(H32), C35(H35), C36(H36), C37(H37),
 C38(H38), C39(H39), C41(H41), C42(H42), C43(H43), C44(H44), C45(H45)
3.c Idealised Me refined as rotating group:
 C13(H13A,H13B,H13C), C14(H14A,H14B,H14C)
;
_olex2_submission_special_instructions 'No special instructions were received'
_oxdiff_exptl_absorpt_empirical_details
;
Empirical correction (ABSPACK) includes:
- Absorption correction using spherical harmonics
- Frame scaling
;
_oxdiff_exptl_absorpt_empirical_full_max 4.536
_oxdiff_exptl_absorpt_empirical_full_min 0.451

loop_
_space_group_symop_operation_xyz
'x, y, z'
'-x+1/2, y, -z'
'x+1/2, y+1/2, z+1/2'
'-x+1, y+1/2, -z+1/2'
'-x, -y, -z'
'x-1/2, -y, z'
'-x+1/2, -y+1/2, -z+1/2'
'x, -y+1/2, z+1/2'

loop_
_atom_site_label
_atom_site_type_symbol
_atom_site_fract_x
_atom_site_fract_y
_atom_site_fract_z
_atom_site_U_iso_or_equiv
_atom_site_adp_type
_atom_site_occupancy
_atom_site_site_symmetry_order
_atom_site_calc_flag
_atom_site_refinement_flags_posn
_atom_site_refinement_flags_adp
_atom_site_refinement_flags_occupancy
_atom_site_disorder_assembly
_atom_site_disorder_group
Cu1 Cu 0.34869(2) 0.35693(3) 0.36661(2) 0.01429(10) Uani 1 1 d . . . . .
P1 P 0.42074(2) 0.27541(6) 0.41018(2) 0.01687(13) Uani 1 1 d . . . . .
P2 P 0.36311(2) 0.57364(5) 0.35962(2) 0.01662(13) Uani 1 1 d . . . . .
N1 N 0.32583(7) 0.23870(17) 0.31418(6) 0.0145(4) Uani 1 1 d . . . . .
N2 N 0.27208(7) 0.30275(18) 0.38011(6) 0.0148(4) Uani 1 1 d . . . . .
N3 N 0.43978(8) 0.53548(19) 0.43276(6) 0.0206(4) Uani 1 1 d . . . . .
N4 N 0.38518(12) 0.6663(3) 0.47092(11) 0.0538(7) Uani 1 1 d . . . . .
C1 C 0.35366(9) 0.2052(2) 0.28271(7) 0.0176(4) Uani 1 1 d . U . . .
C2 C 0.33078(10) 0.1207(2) 0.24955(7) 0.0213(5) Uani 1 1 d . U . . .
H2 H 0.350985 0.098220 0.227975 0.026 Uiso 1 1 calc R U . . .
C3 C 0.27898(10) 0.0723(2) 0.24925(8) 0.0220(5) Uani 1 1 d . U . . .
H3 H 0.263585 0.018201 0.227190 0.026 Uiso 1 1 calc R U . . .
C4 C 0.24898(9) 0.1047(2) 0.28247(7) 0.0184(4) Uani 1 1 d . U . . .
C5 C 0.27447(8) 0.1879(2) 0.31443(7) 0.0150(4) Uani 1 1 d . U . . .
C6 C 0.24575(8) 0.2232(2) 0.34926(7) 0.0150(4) Uani 1 1 d . U . . .
C7 C 0.19257(9) 0.1737(2) 0.35061(7) 0.0189(4) Uani 1 1 d . U . . .
C8 C 0.16747(9) 0.2065(2) 0.38646(8) 0.0235(5) Uani 1 1 d . U . . .
H8 H 0.132442 0.176022 0.388858 0.028 Uiso 1 1 calc R U . . .
C9 C 0.19481(9) 0.2832(2) 0.41757(8) 0.0230(5) Uani 1 1 d . U . . .
H9 H 0.178691 0.302961 0.441605 0.028 Uiso 1 1 calc R U . . .
C10 C 0.24730(9) 0.3330(2) 0.41371(7) 0.0179(4) Uani 1 1 d . U . . .
C11 C 0.19444(9) 0.0579(2) 0.28430(8) 0.0221(5) Uani 1 1 d . U . . .
H11 H 0.177485 0.003553 0.262881 0.026 Uiso 1 1 calc R U . . .
C12 C 0.16752(9) 0.0920(2) 0.31683(8) 0.0225(5) Uani 1 1 d . U . . .
H12 H 0.131971 0.061837 0.317278 0.027 Uiso 1 1 calc R U . . .
C13 C 0.41015(9) 0.2594(2) 0.28272(8) 0.0220(5) Uani 1 1 d . U . . .
H13A H 0.410888 0.312515 0.257853 0.033 Uiso 1 1 calc R U . . .
H13B H 0.435795 0.188578 0.282573 0.033 Uiso 1 1 calc R U . . .
H13C H 0.420007 0.311792 0.307727 0.033 Uiso 1 1 calc R U . . .
C14 C 0.27660(10) 0.4206(3) 0.44699(8) 0.0242(5) Uani 1 1 d . U . . .
H14A H 0.289071 0.370298 0.472036 0.036 Uiso 1 1 calc R U . . .
H14B H 0.252082 0.487953 0.453855 0.036 Uiso 1 1 calc R U . . .
H14C H 0.307504 0.459887 0.436510 0.036 Uiso 1 1 calc R U . . .
C15 C 0.41633(10) 0.5570(3) 0.46928(8) 0.0242(5) Uani 1 1 d . U . . .
C16 C 0.42577(10) 0.4689(3) 0.50191(8) 0.0310(6) Uani 1 1 d . U . . .
H16 H 0.447677 0.395702 0.499637 0.037 Uiso 1 1 calc R U . . .
C17 C 0.36278(16) 0.6819(4) 0.50871(16) 0.0692(11) Uani 1 1 d . U . . .
H17 H 0.341341 0.755366 0.511724 0.083 Uiso 1 1 calc R U . . .
C18 C 0.37097(17) 0.5939(5) 0.54142(13) 0.0710(12) Uani 1 1 d . U . . .
H18 H 0.354753 0.606152 0.565881 0.085 Uiso 1 1 calc R U . . .
C19 C 0.40276(15) 0.4899(5) 0.53750(11) 0.0603(10) Uani 1 1 d . U . . .
H19 H 0.409219 0.430458 0.559842 0.072 Uiso 1 1 calc R U . . .
C20 C 0.46837(9) 0.4135(2) 0.42687(7) 0.0214(5) Uani 1 1 d . U . . .
H20A H 0.491046 0.390514 0.453329 0.026 Uiso 1 1 calc R U . . .
H20B H 0.492402 0.426560 0.405489 0.026 Uiso 1 1 calc R U . . .
C21 C 0.41195(9) 0.1850(2) 0.45866(7) 0.0217(5) Uani 1 1 d . U . . .
C22 C 0.45585(11) 0.1573(3) 0.49038(9) 0.0347(6) Uani 1 1 d . U . . .
H22 H 0.490825 0.187471 0.487630 0.042 Uiso 1 1 calc R U . . .
C23 C 0.44746(12) 0.0852(3) 0.52585(9) 0.0378(6) Uani 1 1 d . U . . .
H23 H 0.476782 0.067469 0.546898 0.045 Uiso 1 1 calc R U . . .
C24 C 0.39549(12) 0.0392(3) 0.53010(9) 0.0333(6) Uani 1 1 d . U . . .
H24 H 0.389905 -0.009123 0.553955 0.040 Uiso 1 1 calc R U . . .
C25 C 0.35220(11) 0.0655(3) 0.49885(9) 0.0331(6) Uani 1 1 d . U . . .
H25 H 0.317340 0.034427 0.501528 0.040 Uiso 1 1 calc R U . . .
C26 C 0.36047(10) 0.1384(2) 0.46332(8) 0.0250(5) Uani 1 1 d . U . . .
H26 H 0.330972 0.156014 0.442429 0.030 Uiso 1 1 calc R U . . .
C27 C 0.46191(9) 0.1567(2) 0.38549(7) 0.0196(5) Uani 1 1 d . U . . .
C28 C 0.51782(9) 0.1689(3) 0.38301(8) 0.0230(5) Uani 1 1 d . U . . .
H28 H 0.537228 0.240892 0.395090 0.028 Uiso 1 1 calc R U . . .
C29 C 0.54444(10) 0.0730(3) 0.36243(8) 0.0274(5) Uani 1 1 d . U . . .
H29 H 0.581658 0.082115 0.360739 0.033 Uiso 1 1 calc R U . . .
C30 C 0.51660(11) -0.0357(3) 0.34440(9) 0.0289(5) Uani 1 1 d . U . . .
H30 H 0.534969 -0.099500 0.330970 0.035 Uiso 1 1 calc R U . . .
C31 C 0.46096(11) -0.0481(3) 0.34664(9) 0.0293(5) Uani 1 1 d . U . . .
H31 H 0.441749 -0.120527 0.334634 0.035 Uiso 1 1 calc R U . . .
C32 C 0.43399(10) 0.0477(2) 0.36684(8) 0.0254(5) Uani 1 1 d . U . . .
H32 H 0.396616 0.039080 0.367956 0.031 Uiso 1 1 calc R U . . .
C33 C 0.42722(9) 0.6198(2) 0.39586(7) 0.0212(5) Uani 1 1 d . U . . .
H33A H 0.457874 0.617778 0.379720 0.025 Uiso 1 1 calc R U . . .
H33B H 0.423475 0.709035 0.405537 0.025 Uiso 1 1 calc R U . . .
C34 C 0.37798(10) 0.6426(2) 0.30910(7) 0.0196(5) Uani 1 1 d . U . . .
C35 C 0.42613(10) 0.6040(2) 0.29386(8) 0.0238(5) Uani 1 1 d . U . . .
H35 H 0.449960 0.545692 0.309557 0.029 Uiso 1 1 calc R U . . .
C36 C 0.43859(11) 0.6521(3) 0.25545(8) 0.0286(5) Uani 1 1 d . U . . .
H36 H 0.470989 0.626779 0.245812 0.034 Uiso 1 1 calc R U . . .
C37 C 0.40325(12) 0.7373(3) 0.23142(8) 0.0309(6) Uani 1 1 d . U . . .
H37 H 0.411835 0.769593 0.205763 0.037 Uiso 1 1 calc R U . . .
C38 C 0.35498(12) 0.7743(2) 0.24581(8) 0.0304(6) Uani 1 1 d . U . . .
H38 H 0.330737 0.830155 0.229437 0.036 Uiso 1 1 calc R U . . .
C39 C 0.34242(10) 0.7284(2) 0.28463(8) 0.0243(5) Uani 1 1 d . U . . .
H39 H 0.310212 0.755134 0.294272 0.029 Uiso 1 1 calc R U . . .
C40 C 0.30823(9) 0.6818(2) 0.37197(7) 0.0195(5) Uani 1 1 d . U . . .
C41 C 0.25410(10) 0.6367(2) 0.36351(7) 0.0212(5) Uani 1 1 d . U . . .
H41 H 0.247298 0.552091 0.353235 0.025 Uiso 1 1 calc R U . . .
C42 C 0.21039(10) 0.7164(2) 0.37026(8) 0.0243(5) Uani 1 1 d . U . . .
H42 H 0.174601 0.685522 0.364296 0.029 Uiso 1 1 calc R U . . .
C43 C 0.22037(11) 0.8419(3) 0.38589(8) 0.0280(5) Uani 1 1 d . U . . .
H43 H 0.191256 0.894898 0.390959 0.034 Uiso 1 1 calc R U . . .
C44 C 0.27364(11) 0.8890(3) 0.39401(9) 0.0324(6) Uani 1 1 d . U . . .
H44 H 0.280142 0.973699 0.404240 0.039 Uiso 1 1 calc R U . . .
C45 C 0.31725(11) 0.8098(3) 0.38690(9) 0.0281(5) Uani 1 1 d . U . . .
H45 H 0.352850 0.842261 0.392138 0.034 Uiso 1 1 calc R U . . .
F1 F 0.06184(8) 0.3973(4) 0.30007(8) 0.1111(13) Uani 1 1 d . . . . .
F2 F 0.12591(7) 0.48415(18) 0.34805(6) 0.0467(4) Uani 1 1 d . . . . .
F3 F 0.03796(9) 0.5581(2) 0.34113(8) 0.0672(6) Uani 1 1 d . . . . .
F4 F 0.05680(8) 0.3624(2) 0.36882(8) 0.0650(6) Uani 1 1 d . . . . .
B1 B 0.07088(12) 0.4503(3) 0.33909(10) 0.0276(6) Uani 1 1 d . . . . .

loop_
_atom_site_aniso_label
_atom_site_aniso_U_11
_atom_site_aniso_U_22
_atom_site_aniso_U_33
_atom_site_aniso_U_23
_atom_site_aniso_U_13
_atom_site_aniso_U_12
Cu1 0.00994(17) 0.01773(18) 0.01540(18) -0.00100(12) 0.00250(12) -0.00233(11)
P1 0.0099(3) 0.0233(3) 0.0175(3) 0.0030(2) 0.0021(2) -0.0010(2)
P2 0.0164(3) 0.0169(3) 0.0167(3) -0.0010(2) 0.0029(2) -0.0035(2)
N1 0.0114(8) 0.0162(9) 0.0162(9) -0.0001(7) 0.0033(7) 0.0008(7)
N2 0.0121(8) 0.0169(9) 0.0158(9) 0.0019(7) 0.0036(7) 0.0014(7)
N3 0.0179(9) 0.0271(10) 0.0168(10) -0.0022(8) 0.0024(8) -0.0044(8)
N4 0.0479(16) 0.0424(15) 0.076(2) -0.0095(14) 0.0264(15) -0.0061(13)
C1 0.0166(10) 0.0178(10) 0.0193(11) 0.0014(8) 0.0055(8) 0.0022(8)
C2 0.0245(11) 0.0210(11) 0.0198(11) -0.0038(9) 0.0083(9) 0.0036(9)
C3 0.0259(11) 0.0187(11) 0.0209(11) -0.0049(9) 0.0016(9) 0.0001(9)
C4 0.0176(10) 0.0152(10) 0.0219(11) 0.0001(9) 0.0012(9) 0.0001(8)
C5 0.0124(9) 0.0141(9) 0.0186(10) 0.0023(8) 0.0027(8) 0.0012(8)
C6 0.0105(9) 0.0150(10) 0.0194(10) 0.0020(8) 0.0023(8) 0.0009(8)
C7 0.0113(10) 0.0201(10) 0.0251(11) 0.0043(9) 0.0027(9) 0.0002(8)
C8 0.0110(10) 0.0299(12) 0.0310(13) 0.0034(10) 0.0074(9) -0.0008(9)
C9 0.0161(10) 0.0293(12) 0.0257(12) 0.0008(10) 0.0098(9) 0.0034(9)
C10 0.0151(10) 0.0210(11) 0.0184(11) 0.0019(9) 0.0057(8) 0.0032(8)
C11 0.0200(11) 0.0192(11) 0.0255(12) -0.0015(9) -0.0017(9) -0.0056(9)
C12 0.0130(10) 0.0252(11) 0.0288(12) 0.0021(10) 0.0015(9) -0.0072(9)
C13 0.0166(11) 0.0283(12) 0.0227(12) -0.0015(10) 0.0088(9) 0.0001(9)
C14 0.0238(12) 0.0310(13) 0.0193(11) -0.0041(10) 0.0088(9) 0.0002(10)
C15 0.0192(11) 0.0325(12) 0.0213(12) -0.0092(10) 0.0045(9) -0.0136(10)
C16 0.0195(11) 0.0430(14) 0.0289(13) 0.0040(11) -0.0027(10) -0.0185(10)
C17 0.054(2) 0.057(2) 0.103(3) -0.044(2) 0.036(2) -0.0125(17)
C18 0.065(2) 0.108(3) 0.047(2) -0.040(2) 0.0329(17) -0.053(2)
C19 0.0517(19) 0.093(3) 0.0335(16) 0.0078(17) -0.0019(14) -0.0507(19)
C20 0.0122(10) 0.0302(12) 0.0217(11) 0.0003(9) 0.0019(9) -0.0041(9)
C21 0.0180(10) 0.0265(11) 0.0210(11) 0.0037(9) 0.0040(9) 0.0021(9)
C22 0.0227(12) 0.0482(15) 0.0320(14) 0.0149(12) -0.0006(11) -0.0005(11)
C23 0.0333(14) 0.0493(16) 0.0288(14) 0.0154(12) -0.0024(11) 0.0052(12)
C24 0.0400(14) 0.0356(14) 0.0262(13) 0.0116(11) 0.0119(11) 0.0052(12)
C25 0.0272(13) 0.0385(14) 0.0358(14) 0.0122(12) 0.0122(11) -0.0015(11)
C26 0.0204(11) 0.0288(12) 0.0256(12) 0.0050(10) 0.0031(10) 0.0000(9)
C27 0.0141(10) 0.0256(11) 0.0194(11) 0.0064(9) 0.0029(8) 0.0028(8)
C28 0.0156(10) 0.0302(12) 0.0229(12) 0.0030(10) 0.0019(9) -0.0007(9)
C29 0.0165(11) 0.0367(13) 0.0303(13) 0.0042(11) 0.0075(10) 0.0049(10)
C30 0.0272(12) 0.0290(13) 0.0325(13) 0.0030(10) 0.0109(10) 0.0070(10)
C31 0.0275(12) 0.0223(12) 0.0385(14) 0.0003(10) 0.0064(11) -0.0002(10)
C32 0.0162(11) 0.0259(12) 0.0348(13) 0.0046(10) 0.0060(10) -0.0005(9)
C33 0.0201(11) 0.0236(11) 0.0201(11) -0.0028(9) 0.0030(9) -0.0088(9)
C34 0.0233(11) 0.0175(10) 0.0182(11) -0.0026(8) 0.0033(9) -0.0067(8)
C35 0.0235(11) 0.0256(12) 0.0224(12) 0.0005(10) 0.0036(9) -0.0038(10)
C36 0.0291(13) 0.0343(13) 0.0240(12) -0.0008(10) 0.0087(10) -0.0070(10)
C37 0.0455(15) 0.0274(13) 0.0213(12) 0.0023(10) 0.0093(11) -0.0078(11)
C38 0.0464(15) 0.0206(12) 0.0235(12) 0.0023(10) 0.0021(11) 0.0031(11)
C39 0.0306(12) 0.0207(11) 0.0218(12) -0.0022(9) 0.0045(10) 0.0020(9)
C40 0.0205(11) 0.0200(11) 0.0186(11) -0.0018(9) 0.0049(9) -0.0023(9)
C41 0.0238(11) 0.0195(11) 0.0198(11) -0.0002(9) 0.0016(9) -0.0026(9)
C42 0.0204(11) 0.0275(12) 0.0247(12) 0.0035(10) 0.0023(9) -0.0001(9)
C43 0.0279(12) 0.0271(12) 0.0301(13) -0.0004(10) 0.0074(10) 0.0055(10)
C44 0.0348(14) 0.0215(12) 0.0404(15) -0.0089(11) 0.0039(12) 0.0003(11)
C45 0.0252(12) 0.0242(12) 0.0353(13) -0.0066(10) 0.0052(10) -0.0055(10)
F1 0.0330(11) 0.234(4) 0.0697(15) -0.100(2) 0.0202(10) -0.0197(16)
F2 0.0339(9) 0.0503(10) 0.0541(11) 0.0001(9) 0.0003(8) -0.0210(8)
F3 0.0693(14) 0.0397(10) 0.1035(18) 0.0145(11) 0.0504(13) 0.0171(10)
F4 0.0351(10) 0.0562(12) 0.1022(18) 0.0346(12) 0.0048(10) -0.0085(9)
B1 0.0228(14) 0.0311(15) 0.0292(15) -0.0069(12) 0.0046(12) 0.0014(12)

loop_
_atom_type_symbol
_atom_type_description
_atom_type_scat_dispersion_real
_atom_type_scat_dispersion_imag
_atom_type_scat_source
C C 0.0181 0.0091 'International Tables Vol C Tables 4.2.6.8 and 6.1.1.4'
H H 0.0000 0.0000 'International Tables Vol C Tables 4.2.6.8 and 6.1.1.4'
B B 0.0090 0.0039 'International Tables Vol C Tables 4.2.6.8 and 6.1.1.4'
Cu Cu -1.9646 0.5888 'International Tables Vol C Tables 4.2.6.8 and 6.1.1.4'
F F 0.0727 0.0534 'International Tables Vol C Tables 4.2.6.8 and 6.1.1.4'
N N 0.0311 0.0180 'International Tables Vol C Tables 4.2.6.8 and 6.1.1.4'
P P 0.2955 0.4335 'International Tables Vol C Tables 4.2.6.8 and 6.1.1.4'

loop_
_geom_angle_atom_site_label_1
_geom_angle_atom_site_label_2
_geom_angle_atom_site_label_3
_geom_angle
_geom_angle_site_symmetry_1
_geom_angle_site_symmetry_3
_geom_angle_publ_flag
P1 Cu1 P2 107.55(2) . . ?
N1 Cu1 P1 112.39(5) . . ?
N1 Cu1 P2 121.45(5) . . ?
N2 Cu1 P1 115.92(5) . . ?
N2 Cu1 P2 116.32(5) . . ?
N2 Cu1 N1 81.81(7) . . ?
C20 P1 Cu1 107.80(8) . . ?
C21 P1 Cu1 121.78(8) . . ?
C21 P1 C20 106.61(11) . . ?
C27 P1 Cu1 114.76(8) . . ?
C27 P1 C20 105.03(11) . . ?
C27 P1 C21 99.43(11) . . ?
C33 P2 Cu1 108.42(8) . . ?
C34 P2 Cu1 121.03(7) . . ?
C34 P2 C33 100.70(10) . . ?
C40 P2 Cu1 116.09(8) . . ?
C40 P2 C33 107.45(11) . . ?
C40 P2 C34 101.50(11) . . ?
C1 N1 Cu1 129.97(15) . . ?
C1 N1 C5 118.67(19) . . ?
C5 N1 Cu1 111.35(14) . . ?
C6 N2 Cu1 111.46(14) . . ?
C10 N2 Cu1 129.42(15) . . ?
C10 N2 C6 119.11(18) . . ?
C15 N3 C20 120.6(2) . . ?
C15 N3 C33 121.0(2) . . ?
C33 N3 C20 117.11(19) . . ?
C15 N4 C17 114.7(3) . . ?
N1 C1 C2 121.4(2) . . ?
N1 C1 C13 118.7(2) . . ?
C2 C1 C13 119.9(2) . . ?
C1 C2 H2 120.0 . . ?
C3 C2 C1 120.0(2) . . ?
C3 C2 H2 120.0 . . ?
C2 C3 H3 120.1 . . ?
C2 C3 C4 119.8(2) . . ?
C4 C3 H3 120.1 . . ?
C3 C4 C11 123.0(2) . . ?
C5 C4 C3 117.1(2) . . ?
C5 C4 C11 119.9(2) . . ?
N1 C5 C4 123.08(19) . . ?
N1 C5 C6 117.62(19) . . ?
C4 C5 C6 119.30(19) . . ?
N2 C6 C5 117.74(18) . . ?
N2 C6 C7 122.8(2) . . ?
C7 C6 C5 119.5(2) . . ?
C6 C7 C12 119.5(2) . . ?
C8 C7 C6 116.9(2) . . ?
C8 C7 C12 123.6(2) . . ?
C7 C8 H8 120.2 . . ?
C9 C8 C7 119.6(2) . . ?
C9 C8 H8 120.2 . . ?
C8 C9 H9 119.7 . . ?
C8 C9 C10 120.7(2) . . ?
C10 C9 H9 119.7 . . ?
N2 C10 C9 120.8(2) . . ?
N2 C10 C14 118.33(19) . . ?
C9 C10 C14 120.9(2) . . ?
C4 C11 H11 119.7 . . ?
C12 C11 C4 120.6(2) . . ?
C12 C11 H11 119.7 . . ?
C7 C12 H12 119.4 . . ?
C11 C12 C7 121.3(2) . . ?
C11 C12 H12 119.4 . . ?
C1 C13 H13A 109.5 . . ?
C1 C13 H13B 109.5 . . ?
C1 C13 H13C 109.5 . . ?
H13A C13 H13B 109.5 . . ?
H13A C13 H13C 109.5 . . ?
H13B C13 H13C 109.5 . . ?
C10 C14 H14A 109.5 . . ?
C10 C14 H14B 109.5 . . ?
C10 C14 H14C 109.5 . . ?
H14A C14 H14B 109.5 . . ?
H14A C14 H14C 109.5 . . ?
H14B C14 H14C 109.5 . . ?
N4 C15 N3 117.8(2) . . ?
N4 C15 C16 123.2(3) . . ?
C16 C15 N3 119.0(2) . . ?
C15 C16 H16 120.6 . . ?
C19 C16 C15 118.9(3) . . ?
C19 C16 H16 120.6 . . ?
N4 C17 H17 118.5 . . ?
C18 C17 N4 122.9(4) . . ?
C18 C17 H17 118.5 . . ?
C17 C18 H18 120.7 . . ?
C19 C18 C17 118.5(3) . . ?
C19 C18 H18 120.7 . . ?
C16 C19 H19 119.2 . . ?
C18 C19 C16 121.6(4) . . ?
C18 C19 H19 119.2 . . ?
P1 C20 H20A 109.0 . . ?
P1 C20 H20B 109.0 . . ?
N3 C20 P1 112.80(15) . . ?
N3 C20 H20A 109.0 . . ?
N3 C20 H20B 109.0 . . ?
H20A C20 H20B 107.8 . . ?
C22 C21 P1 122.40(19) . . ?
C26 C21 P1 118.78(18) . . ?
C26 C21 C22 118.8(2) . . ?
C21 C22 H22 119.9 . . ?
C23 C22 C21 120.3(2) . . ?
C23 C22 H22 119.9 . . ?
C22 C23 H23 119.9 . . ?
C22 C23 C24 120.2(3) . . ?
C24 C23 H23 119.9 . . ?
C23 C24 H24 120.1 . . ?
C25 C24 C23 119.7(2) . . ?
C25 C24 H24 120.1 . . ?
C24 C25 H25 119.9 . . ?
C24 C25 C26 120.2(2) . . ?
C26 C25 H25 119.9 . . ?
C21 C26 C25 120.8(2) . . ?
C21 C26 H26 119.6 . . ?
C25 C26 H26 119.6 . . ?
C28 C27 P1 125.20(19) . . ?
C32 C27 P1 116.19(17) . . ?
C32 C27 C28 118.6(2) . . ?
C27 C28 H28 120.1 . . ?
C29 C28 C27 119.8(2) . . ?
C29 C28 H28 120.1 . . ?
C28 C29 H29 119.4 . . ?
C30 C29 C28 121.3(2) . . ?
C30 C29 H29 119.4 . . ?
C29 C30 H30 120.4 . . ?
C29 C30 C31 119.1(2) . . ?
C31 C30 H30 120.4 . . ?
C30 C31 H31 120.0 . . ?
C30 C31 C32 119.9(2) . . ?
C32 C31 H31 120.0 . . ?
C27 C32 H32 119.4 . . ?
C31 C32 C27 121.2(2) . . ?
C31 C32 H32 119.4 . . ?
P2 C33 H33A 108.7 . . ?
P2 C33 H33B 108.7 . . ?
N3 C33 P2 114.29(15) . . ?
N3 C33 H33A 108.7 . . ?
N3 C33 H33B 108.7 . . ?
H33A C33 H33B 107.6 . . ?
C35 C34 P2 118.49(18) . . ?
C39 C34 P2 122.77(18) . . ?
C39 C34 C35 118.7(2) . . ?
C34 C35 H35 119.8 . . ?
C36 C35 C34 120.4(2) . . ?
C36 C35 H35 119.8 . . ?
C35 C36 H36 119.7 . . ?
C37 C36 C35 120.5(2) . . ?
C37 C36 H36 119.7 . . ?
C36 C37 H37 120.2 . . ?
C36 C37 C38 119.5(2) . . ?
C38 C37 H37 120.2 . . ?
C37 C38 H38 119.7 . . ?
C37 C38 C39 120.5(2) . . ?
C39 C38 H38 119.7 . . ?
C34 C39 H39 119.9 . . ?
C38 C39 C34 120.3(2) . . ?
C38 C39 H39 119.9 . . ?
C41 C40 P2 118.16(17) . . ?
C45 C40 P2 123.39(18) . . ?
C45 C40 C41 118.3(2) . . ?
C40 C41 H41 119.5 . . ?
C42 C41 C40 121.0(2) . . ?
C42 C41 H41 119.5 . . ?
C41 C42 H42 120.2 . . ?
C43 C42 C41 119.7(2) . . ?
C43 C42 H42 120.2 . . ?
C42 C43 H43 119.9 . . ?
C42 C43 C44 120.2(2) . . ?
C44 C43 H43 119.9 . . ?
C43 C44 H44 120.0 . . ?
C43 C44 C45 120.1(2) . . ?
C45 C44 H44 120.0 . . ?
C40 C45 H45 119.7 . . ?
C44 C45 C40 120.7(2) . . ?
C44 C45 H45 119.7 . . ?
F1 B1 F2 108.7(2) . . ?
F1 B1 F3 110.1(3) . . ?
F1 B1 F4 110.2(3) . . ?
F3 B1 F2 110.8(2) . . ?
F3 B1 F4 106.4(2) . . ?
F4 B1 F2 110.7(2) . . ?

loop_
_geom_bond_atom_site_label_1
_geom_bond_atom_site_label_2
_geom_bond_distance
_geom_bond_site_symmetry_2
_geom_bond_publ_flag
Cu1 P1 2.2505(6) . ?
Cu1 P2 2.2563(6) . ?
Cu1 N1 2.0689(18) . ?
Cu1 N2 2.0673(18) . ?
P1 C20 1.863(2) . ?
P1 C21 1.833(2) . ?
P1 C27 1.826(2) . ?
P2 C33 1.878(2) . ?
P2 C34 1.835(2) . ?
P2 C40 1.829(2) . ?
N1 C1 1.333(3) . ?
N1 C5 1.367(3) . ?
N2 C6 1.364(3) . ?
N2 C10 1.337(3) . ?
N3 C15 1.383(3) . ?
N3 C20 1.455(3) . ?
N3 C33 1.451(3) . ?
N4 C15 1.359(4) . ?
N4 C17 1.398(5) . ?
C1 C2 1.415(3) . ?
C1 C13 1.497(3) . ?
C2 H2 0.9300 . ?
C2 C3 1.367(3) . ?
C3 H3 0.9300 . ?
C3 C4 1.409(3) . ?
C4 C5 1.403(3) . ?
C4 C11 1.434(3) . ?
C5 C6 1.439(3) . ?
C6 C7 1.410(3) . ?
C7 C8 1.410(3) . ?
C7 C12 1.428(3) . ?
C8 H8 0.9300 . ?
C8 C9 1.362(4) . ?
C9 H9 0.9300 . ?
C9 C10 1.410(3) . ?
C10 C14 1.491(3) . ?
C11 H11 0.9300 . ?
C11 C12 1.349(3) . ?
C12 H12 0.9300 . ?
C13 H13A 0.9600 . ?
C13 H13B 0.9600 . ?
C13 H13C 0.9600 . ?
C14 H14A 0.9600 . ?
C14 H14B 0.9600 . ?
C14 H14C 0.9600 . ?
C15 C16 1.367(4) . ?
C16 H16 0.9300 . ?
C16 C19 1.350(5) . ?
C17 H17 0.9300 . ?
C17 C18 1.366(7) . ?
C18 H18 0.9300 . ?
C18 C19 1.335(7) . ?
C19 H19 0.9300 . ?
C20 H20A 0.9700 . ?
C20 H20B 0.9700 . ?
C21 C22 1.399(4) . ?
C21 C26 1.381(3) . ?
C22 H22 0.9300 . ?
C22 C23 1.385(4) . ?
C23 H23 0.9300 . ?
C23 C24 1.387(4) . ?
C24 H24 0.9300 . ?
C24 C25 1.377(4) . ?
C25 H25 0.9300 . ?
C25 C26 1.390(4) . ?
C26 H26 0.9300 . ?
C27 C28 1.395(3) . ?
C27 C32 1.395(3) . ?
C28 H28 0.9300 . ?
C28 C29 1.390(4) . ?
C29 H29 0.9300 . ?
C29 C30 1.385(4) . ?
C30 H30 0.9300 . ?
C30 C31 1.388(4) . ?
C31 H31 0.9300 . ?
C31 C32 1.388(4) . ?
C32 H32 0.9300 . ?
C33 H33A 0.9700 . ?
C33 H33B 0.9700 . ?
C34 C35 1.398(3) . ?
C34 C39 1.395(3) . ?
C35 H35 0.9300 . ?
C35 C36 1.388(3) . ?
C36 H36 0.9300 . ?
C36 C37 1.382(4) . ?
C37 H37 0.9300 . ?
C37 C38 1.384(4) . ?
C38 H38 0.9300 . ?
C38 C39 1.393(4) . ?
C39 H39 0.9300 . ?
C40 C41 1.400(3) . ?
C40 C45 1.397(3) . ?
C41 H41 0.9300 . ?
C41 C42 1.389(3) . ?
C42 H42 0.9300 . ?
C42 C43 1.383(4) . ?
C43 H43 0.9300 . ?
C43 C44 1.386(4) . ?
C44 H44 0.9300 . ?
C44 C45 1.387(4) . ?
C45 H45 0.9300 . ?
F1 B1 1.341(4) . ?
F2 B1 1.388(3) . ?
F3 B1 1.374(3) . ?
F4 B1 1.381(4) . ?

loop_
_geom_torsion_atom_site_label_1
_geom_torsion_atom_site_label_2
_geom_torsion_atom_site_label_3
_geom_torsion_atom_site_label_4
_geom_torsion
_geom_torsion_site_symmetry_1
_geom_torsion_site_symmetry_2
_geom_torsion_site_symmetry_3
_geom_torsion_site_symmetry_4
_geom_torsion_publ_flag
Cu1 P1 C20 N3 36.05(17) . . . . ?
Cu1 P1 C21 C22 -166.5(2) . . . . ?
Cu1 P1 C21 C26 15.9(2) . . . . ?
Cu1 P1 C27 C28 121.69(19) . . . . ?
Cu1 P1 C27 C32 -56.5(2) . . . . ?
Cu1 P2 C33 N3 -26.80(18) . . . . ?
Cu1 P2 C34 C35 -63.5(2) . . . . ?
Cu1 P2 C34 C39 114.27(18) . . . . ?
Cu1 P2 C40 C41 -32.2(2) . . . . ?
Cu1 P2 C40 C45 151.86(19) . . . . ?
Cu1 N1 C1 C2 179.21(16) . . . . ?
Cu1 N1 C1 C13 -1.2(3) . . . . ?
Cu1 N1 C5 C4 179.88(17) . . . . ?
Cu1 N1 C5 C6 0.2(2) . . . . ?
Cu1 N2 C6 C5 1.7(2) . . . . ?
Cu1 N2 C6 C7 -179.28(17) . . . . ?
Cu1 N2 C10 C9 -178.49(16) . . . . ?
Cu1 N2 C10 C14 1.4(3) . . . . ?
P1 C21 C22 C23 -178.0(2) . . . . ?
P1 C21 C26 C25 177.8(2) . . . . ?
P1 C27 C28 C29 -178.45(19) . . . . ?
P1 C27 C32 C31 179.1(2) . . . . ?
P2 C34 C35 C36 178.98(19) . . . . ?
P2 C34 C39 C38 -177.82(19) . . . . ?
P2 C40 C41 C42 -176.90(18) . . . . ?
P2 C40 C45 C44 177.3(2) . . . . ?
N1 C1 C2 C3 0.3(3) . . . . ?
N1 C5 C6 N2 -1.3(3) . . . . ?
N1 C5 C6 C7 179.63(19) . . . . ?
N2 C6 C7 C8 -1.9(3) . . . . ?
N2 C6 C7 C12 179.4(2) . . . . ?
N3 C15 C16 C19 -179.9(2) . . . . ?
N4 C15 C16 C19 0.7(4) . . . . ?
N4 C17 C18 C19 1.5(6) . . . . ?
C1 N1 C5 C4 -1.7(3) . . . . ?
C1 N1 C5 C6 178.61(19) . . . . ?
C1 C2 C3 C4 -1.3(4) . . . . ?
C2 C3 C4 C5 0.7(3) . . . . ?
C2 C3 C4 C11 179.9(2) . . . . ?
C3 C4 C5 N1 0.8(3) . . . . ?
C3 C4 C5 C6 -179.5(2) . . . . ?
C3 C4 C11 C12 -179.9(2) . . . . ?
C4 C5 C6 N2 179.01(19) . . . . ?
C4 C5 C6 C7 -0.1(3) . . . . ?
C4 C11 C12 C7 -0.9(4) . . . . ?
C5 N1 C1 C2 1.1(3) . . . . ?
C5 N1 C1 C13 -179.3(2) . . . . ?
C5 C4 C11 C12 -0.8(3) . . . . ?
C5 C6 C7 C8 177.1(2) . . . . ?
C5 C6 C7 C12 -1.6(3) . . . . ?
C6 N2 C10 C9 0.4(3) . . . . ?
C6 N2 C10 C14 -179.7(2) . . . . ?
C6 C7 C8 C9 0.2(3) . . . . ?
C6 C7 C12 C11 2.2(4) . . . . ?
C7 C8 C9 C10 1.8(4) . . . . ?
C8 C7 C12 C11 -176.5(2) . . . . ?
C8 C9 C10 N2 -2.1(4) . . . . ?
C8 C9 C10 C14 178.0(2) . . . . ?
C10 N2 C6 C5 -177.38(19) . . . . ?
C10 N2 C6 C7 1.7(3) . . . . ?
C11 C4 C5 N1 -178.4(2) . . . . ?
C11 C4 C5 C6 1.3(3) . . . . ?
C12 C7 C8 C9 178.8(2) . . . . ?
C13 C1 C2 C3 -179.3(2) . . . . ?
C15 N3 C20 P1 78.4(2) . . . . ?
C15 N3 C33 P2 -84.7(2) . . . . ?
C15 N4 C17 C18 -0.6(5) . . . . ?
C15 C16 C19 C18 0.3(4) . . . . ?
C17 N4 C15 N3 -180.0(3) . . . . ?
C17 N4 C15 C16 -0.5(4) . . . . ?
C17 C18 C19 C16 -1.4(5) . . . . ?
C20 P1 C21 C22 -42.4(3) . . . . ?
C20 P1 C21 C26 140.0(2) . . . . ?
C20 P1 C27 C28 3.5(2) . . . . ?
C20 P1 C27 C32 -174.67(18) . . . . ?
C20 N3 C15 N4 -173.0(2) . . . . ?
C20 N3 C15 C16 7.5(3) . . . . ?
C20 N3 C33 P2 82.9(2) . . . . ?
C21 P1 C20 N3 -96.25(17) . . . . ?
C21 P1 C27 C28 -106.7(2) . . . . ?
C21 P1 C27 C32 75.2(2) . . . . ?
C21 C22 C23 C24 0.3(5) . . . . ?
C22 C21 C26 C25 0.1(4) . . . . ?
C22 C23 C24 C25 0.1(5) . . . . ?
C23 C24 C25 C26 -0.4(4) . . . . ?
C24 C25 C26 C21 0.3(4) . . . . ?
C26 C21 C22 C23 -0.4(4) . . . . ?
C27 P1 C20 N3 158.85(16) . . . . ?
C27 P1 C21 C22 66.5(2) . . . . ?
C27 P1 C21 C26 -111.1(2) . . . . ?
C27 C28 C29 C30 -0.4(4) . . . . ?
C28 C27 C32 C31 0.8(4) . . . . ?
C28 C29 C30 C31 0.6(4) . . . . ?
C29 C30 C31 C32 -0.1(4) . . . . ?
C30 C31 C32 C27 -0.6(4) . . . . ?
C32 C27 C28 C29 -0.3(3) . . . . ?
C33 P2 C34 C35 55.7(2) . . . . ?
C33 P2 C34 C39 -126.5(2) . . . . ?
C33 P2 C40 C41 -153.71(18) . . . . ?
C33 P2 C40 C45 30.3(2) . . . . ?
C33 N3 C15 N4 -5.9(3) . . . . ?
C33 N3 C15 C16 174.6(2) . . . . ?
C33 N3 C20 P1 -89.2(2) . . . . ?
C34 P2 C33 N3 -154.82(17) . . . . ?
C34 P2 C40 C41 101.07(19) . . . . ?
C34 P2 C40 C45 -74.9(2) . . . . ?
C34 C35 C36 C37 -0.9(4) . . . . ?
C35 C34 C39 C38 0.0(3) . . . . ?
C35 C36 C37 C38 -0.3(4) . . . . ?
C36 C37 C38 C39 1.3(4) . . . . ?
C37 C38 C39 C34 -1.2(4) . . . . ?
C39 C34 C35 C36 1.1(3) . . . . ?
C40 P2 C33 N3 99.39(18) . . . . ?
C40 P2 C34 C35 166.21(18) . . . . ?
C40 P2 C34 C39 -16.0(2) . . . . ?
C40 C41 C42 C43 -0.5(4) . . . . ?
C41 C40 C45 C44 1.3(4) . . . . ?
C41 C42 C43 C44 1.3(4) . . . . ?
C42 C43 C44 C45 -0.7(4) . . . . ?
C43 C44 C45 C40 -0.7(4) . . . . ?
C45 C40 C41 C42 -0.7(4) . . . . ?
